data_7128189
loop_
_publ_author_name
'Do, Jean-Louis'
'Titi, Hatem M.'
'Cuccia, Louis A.'
'Fri\<s\<ci\'c, Tomislav'

_publ_section_title
;
 A new class of anionic metallohelicates based on salicylic and
 terephthalic acid units, accessible in solution and by mechanochemistry.
;
_journal_issue 42
_journal_name_full 'Chemical communications (Cambridge, England)'
_journal_page_first 5143
_journal_page_last 5146
_journal_paper_doi 10.1039/d0cc08180a
_journal_volume 57
_journal_year 2021
_chemical_formula_sum 'C144 H162 Fe4 N48 O57'
_chemical_formula_weight 3700.61
_chemical_name_systematic '(guanidinium)6Fe2(N,N'-bis(3-carboxylate-2-hydroxyphenyl)terephthalamide )3.4H2O'
_space_group_crystal_system monoclinic
_space_group_IT_number 15
_space_group_name_Hall '-C 2yc'
_space_group_name_H-M_alt 'C 1 2/c 1'
_atom_sites_solution_hydrogens mixed
_atom_sites_solution_primary iterative
_atom_sites_solution_secondary difmap
_audit_creation_method SHELXL-2017/1
_audit_update_record
;
2021-04-08 deposited with the CCDC.	2021-04-15 downloaded from the CCDC.
;
_cell_angle_alpha 90
_cell_angle_beta 107.536(4)
_cell_angle_gamma 90
_cell_formula_units_Z 2
_cell_length_a 43.027(4)
_cell_length_b 9.8262(8)
_cell_length_c 20.9293(18)
_cell_measurement_reflns_used 6200
_cell_measurement_temperature 298(2)
_cell_measurement_theta_max 72.265
_cell_measurement_theta_min 5.270
_cell_volume 8437.5(13)
_computing_cell_refinement 'Bruker APEX3'
_computing_data_collection 'Bruker APEX3'
_computing_data_reduction 'Bruker APEX3'
_computing_molecular_graphics 'Mercury 4.0 (Wood 2020)'
_computing_publication_material 'enCIFer 2020.2.0'
_computing_structure_refinement 'SHELXL-2017/1 (Sheldrick, 2017)'
_computing_structure_solution 'SHELXT 2014/5 (Sheldrick, 2014)'
_diffrn_ambient_temperature 298(2)
_diffrn_measured_fraction_theta_full 0.969
_diffrn_measured_fraction_theta_max 0.964
_diffrn_measurement_device_type 'Bruker AXS D8'
_diffrn_measurement_method '\f and \w scans'
_diffrn_radiation_type CuK\a
_diffrn_radiation_wavelength 1.54178
_diffrn_reflns_av_R_equivalents 0.0951
_diffrn_reflns_av_unetI/netI 0.0664
_diffrn_reflns_Laue_measured_fraction_full 0.969
_diffrn_reflns_Laue_measured_fraction_max 0.964
_diffrn_reflns_limit_h_max 52
_diffrn_reflns_limit_h_min -52
_diffrn_reflns_limit_k_max 12
_diffrn_reflns_limit_k_min -12
_diffrn_reflns_limit_l_max 16
_diffrn_reflns_limit_l_min -25
_diffrn_reflns_number 42656
_diffrn_reflns_point_group_measured_fraction_full 0.969
_diffrn_reflns_point_group_measured_fraction_max 0.964
_diffrn_reflns_theta_full 67.679
_diffrn_reflns_theta_max 72.265
_diffrn_reflns_theta_min 4.304
_exptl_absorpt_coefficient_mu 3.572
_exptl_absorpt_correction_T_max 0.7536
_exptl_absorpt_correction_T_min 0.5035
_exptl_absorpt_correction_type multi-scan
_exptl_absorpt_process_details 'Bruker AXScale'
_exptl_crystal_colour red
_exptl_crystal_density_diffrn 1.457
_exptl_crystal_density_method 'not measured'
_exptl_crystal_description Rodes
_exptl_crystal_F_000 3844
_exptl_crystal_size_max 0.330
_exptl_crystal_size_mid 0.230
_exptl_crystal_size_min 0.190
_refine_diff_density_max 0.597
_refine_diff_density_min -0.646
_refine_diff_density_rms 0.079
_refine_ls_extinction_method none
_refine_ls_goodness_of_fit_ref 1.076
_refine_ls_hydrogen_treatment mixed
_refine_ls_matrix_type full
_refine_ls_number_parameters 659
_refine_ls_number_reflns 8023
_refine_ls_number_restraints 571
_refine_ls_restrained_S_all 1.052
_refine_ls_R_factor_all 0.0992
_refine_ls_R_factor_gt 0.0783
_refine_ls_shift/su_max 0.000
_refine_ls_shift/su_mean 0.000
_refine_ls_structure_factor_coef Fsqd
_refine_ls_weighting_details 'w=1/[\s^2^(Fo^2^)+(0.0696P)^2^+47.2731P] where P=(Fo^2^+2Fc^2^)/3'
_refine_ls_weighting_scheme calc
_refine_ls_wR_factor_gt 0.1909
_refine_ls_wR_factor_ref 0.2041
_reflns_Friedel_coverage 0.000
_reflns_number_gt 6204
_reflns_number_total 8023
_reflns_threshold_expression 'I > 2\s(I)'
_cod_data_source_file d0cc08180a2.cif
_cod_data_source_block FeH4Br
_cod_depositor_comments 'Adding full bibliography for 7128186--7128192.cif.'
_cod_original_cell_volume 8437.5(12)
_cod_original_sg_symbol_H-M 'C 2/c'
_cod_database_code 7128189
_shelx_shelxl_version_number 2017/1
_shelx_space_group_comment
;
The symmetry employed for this shelxl refinement is uniquely defined
by the following loop, which should always be used as a source of
symmetry information in preference to the above space-group names.
They are only intended as comments.
;
_shelx_estimated_absorpt_t_min 0.385
_shelx_estimated_absorpt_t_max 0.550

loop_
_space_group_symop_operation_xyz
'x, y, z'
'-x, y, -z+1/2'
'x+1/2, y+1/2, z'
'-x+1/2, y+1/2, -z+1/2'
'-x, -y, -z'
'x, -y, z-1/2'
'-x+1/2, -y+1/2, -z'
'x+1/2, -y+1/2, z-1/2'

loop_
_atom_site_label
_atom_site_type_symbol
_atom_site_fract_x
_atom_site_fract_y
_atom_site_fract_z
_atom_site_U_iso_or_equiv
_atom_site_adp_type
_atom_site_occupancy
_atom_site_site_symmetry_order
_atom_site_calc_flag
_atom_site_refinement_flags_posn
_atom_site_refinement_flags_adp
_atom_site_refinement_flags_occupancy
_atom_site_disorder_assembly
_atom_site_disorder_group
C1B C 0.47911(10) 0.3956(4) 0.3559(2) 0.0325(9) Uani 1 1 d . . . . .
Fe01 Fe 0.34999(2) 0.58305(7) 0.21219(3) 0.02923(19) Uani 1 1 d . . . . .
C2B C 0.48041(11) 0.4994(5) 0.4020(2) 0.0366(10) Uani 1 1 d . . . . .
H2B H 0.461528 0.526752 0.411285 0.044 Uiso 1 1 calc R U . . .
O4W O 0.3168(3) 0.3616(10) 0.0212(5) 0.093(3) Uani 0.5 1 d . . P . .
H4WA H 0.336538 0.349633 0.051215 0.139 Uiso 0.5 1 d R U P . .
H4WB H 0.298497 0.346613 0.032634 0.139 Uiso 0.5 1 d R U P . .
C3B C 0.50973(11) 0.5616(5) 0.4339(2) 0.0391(10) Uani 1 1 d . . . . .
H3B H 0.510234 0.631792 0.463982 0.047 Uiso 1 1 calc R U . . .
C4B C 0.53826(11) 0.5223(5) 0.4222(2) 0.0347(9) Uani 1 1 d . . . . .
C5B C 0.53689(12) 0.4195(5) 0.3753(3) 0.0471(12) Uani 1 1 d . . . . .
H5B H 0.555840 0.391889 0.366340 0.057 Uiso 1 1 calc R U . . .
C6B C 0.50759(12) 0.3588(6) 0.3422(2) 0.0458(12) Uani 1 1 d . . . . .
H6B H 0.506886 0.292261 0.310224 0.055 Uiso 1 1 calc R U . . .
C7B C 0.44800(10) 0.3240(4) 0.3192(2) 0.0327(9) Uani 1 1 d . . . . .
O8B O 0.44360(8) 0.2841(4) 0.26123(15) 0.0475(8) Uani 1 1 d . . . . .
H9B H 0.4324(12) 0.331(6) 0.393(3) 0.047(15) Uiso 1 1 d . . . . .
N9B N 0.42642(9) 0.3083(4) 0.35247(18) 0.0336(8) Uani 1 1 d . . . . .
C10B C 0.39505(10) 0.2491(4) 0.3237(2) 0.0322(9) Uani 1 1 d . . . . .
C15B C 0.38730(13) 0.1287(5) 0.3495(3) 0.0460(11) Uani 1 1 d . . . . .
H15B H 0.402606 0.086476 0.385123 0.055 Uiso 1 1 calc R U . . .
C14B C 0.35664(14) 0.0705(5) 0.3224(3) 0.0554(13) Uani 1 1 d . . . . .
H14B H 0.351220 -0.009568 0.340216 0.066 Uiso 1 1 calc R U . . .
C13B C 0.33461(13) 0.1321(5) 0.2693(3) 0.0498(12) Uani 1 1 d . . . . .
H13B H 0.314288 0.092114 0.250806 0.060 Uiso 1 1 calc R U . . .
C12B C 0.34174(11) 0.2538(5) 0.2419(2) 0.0377(10) Uani 1 1 d . . . . .
C11B C 0.37213(10) 0.3182(4) 0.2714(2) 0.0303(8) Uani 1 1 d . . . . .
O16B O 0.38025(7) 0.4368(3) 0.25150(15) 0.0348(7) Uani 1 1 d . . . . .
C17B C 0.31703(12) 0.3105(5) 0.1822(3) 0.0465(11) Uani 1 1 d . . . . .
O18B O 0.31954(8) 0.4321(3) 0.16238(16) 0.0427(8) Uani 1 1 d . . . . .
O19B O 0.29394(12) 0.2365(5) 0.1517(3) 0.0988(18) Uani 1 1 d . U . . .
H22B H 0.600068 0.513616 0.402040 0.148 Uiso 1 1 d R U . . .
O1 O 0.4337(3) 0.5675(13) 0.2225(6) 0.044(3) Uani 0.25 1 d . . P . .
H1A H 0.440872 0.483689 0.219059 0.065 Uiso 0.25 1 d R U P . .
H1B H 0.415206 0.597789 0.193996 0.065 Uiso 0.25 1 d R U P . .
N22B N 0.59546(9) 0.5698(4) 0.43997(17) 0.0368(8) Uani 1 1 d . . . . .
C23B C 0.62721(10) 0.6255(5) 0.4685(2) 0.0348(9) Uani 1 1 d . . . . .
C24B C 0.64448(10) 0.6495(5) 0.4221(2) 0.0324(9) Uani 1 1 d . . . . .
C25B C 0.67610(11) 0.7079(5) 0.4462(2) 0.0374(10) Uani 1 1 d . . . . .
C26B C 0.68930(12) 0.7314(6) 0.5150(2) 0.0480(12) Uani 1 1 d . . . . .
H26B H 0.710187 0.767490 0.531268 0.058 Uiso 1 1 calc R U . . .
C27B C 0.67219(13) 0.7026(6) 0.5589(2) 0.0540(14) Uani 1 1 d . . . . .
H27B H 0.681710 0.717682 0.604446 0.065 Uiso 1 1 calc R U . . .
C28B C 0.64060(12) 0.6507(6) 0.5358(2) 0.0467(12) Uani 1 1 d . . . . .
H28B H 0.628781 0.633325 0.565500 0.056 Uiso 1 1 calc R U . . .
O29B O 0.62986(7) 0.6199(3) 0.35830(14) 0.0382(7) Uani 1 1 d . . . . .
C30B C 0.69474(11) 0.7511(5) 0.4003(2) 0.0387(10) Uani 1 1 d . . . . .
O31B O 0.68555(7) 0.7155(3) 0.33890(15) 0.0415(8) Uani 1 1 d . . . . .
O32B O 0.71923(9) 0.8259(4) 0.42279(18) 0.0604(11) Uani 1 1 d . . . . .
C1V C 0.5125(4) 0.7458(7) 0.2342(8) 0.036(3) Uani 0.5 1 d G . P A -1
H1V H 0.521483 0.663685 0.226281 0.043 Uiso 0.5 1 calc R U P A -1
C2V C 0.5161(3) 0.8619(13) 0.1992(6) 0.037(3) Uani 0.5 1 d DG . P A -1
C3V C 0.5028(3) 0.9846(7) 0.2111(5) 0.050(3) Uani 0.5 1 d G . P A -1
H3V H 0.505202 1.062341 0.187692 0.060 Uiso 0.5 1 calc R U P A -1
C4V C 0.4858(3) 0.9912(8) 0.2580(5) 0.052(3) Uani 0.5 1 d G . P A -1
H4V H 0.476910 1.073288 0.266007 0.062 Uiso 0.5 1 calc R U P A -1
C5V C 0.4822(3) 0.8750(14) 0.2931(5) 0.046(4) Uani 0.5 1 d DG . P A -1
C6V C 0.4956(4) 0.7523(8) 0.2812(8) 0.040(4) Uani 0.5 1 d G . P A -1
H6V H 0.493191 0.674632 0.304598 0.049 Uiso 0.5 1 calc R U P A -1
C7V C 0.4641(4) 0.889(2) 0.3436(8) 0.038(4) Uani 0.5 1 d D . P A -1
C8V C 0.5338(4) 0.8538(18) 0.1475(8) 0.034(4) Uani 0.5 1 d D . P A -1
O9V O 0.4724(9) 0.960(3) 0.3913(12) 0.076(7) Uani 0.5 1 d . . P A -1
O10V O 0.5227(9) 0.919(3) 0.0936(11) 0.067(6) Uani 0.5 1 d . . P A -1
H6A H 0.4325(12) 0.758(5) 0.295(3) 0.040(14) Uiso 1 1 d . . . . .
N6A N 0.43864(10) 0.7928(4) 0.3345(2) 0.0434(9) Uani 1 1 d . . . . .
C7A C 0.41754(11) 0.7688(5) 0.3729(2) 0.0377(10) Uani 1 1 d . . . . .
C8A C 0.38603(10) 0.7217(4) 0.3364(2) 0.0304(8) Uani 1 1 d . . . . .
C9A C 0.36450(11) 0.6859(5) 0.3726(2) 0.0348(9) Uani 1 1 d . . . . .
C10A C 0.37429(14) 0.7034(6) 0.4422(2) 0.0530(13) Uani 1 1 d . . . . .
H10A H 0.359871 0.682287 0.466095 0.064 Uiso 1 1 calc R U . . .
C11A C 0.40480(15) 0.7513(7) 0.4758(3) 0.0650(16) Uani 1 1 d . . . . .
H11A H 0.410798 0.762308 0.522052 0.078 Uiso 1 1 calc R U . . .
C12A C 0.42672(14) 0.7833(6) 0.4414(3) 0.0560(14) Uani 1 1 d . . . . .
H12A H 0.447498 0.814336 0.464414 0.067 Uiso 1 1 calc R U . . .
O13A O 0.37859(7) 0.7182(3) 0.27002(14) 0.0327(6) Uani 1 1 d . . . . .
C14A C 0.33153(11) 0.6308(5) 0.3401(2) 0.0364(9) Uani 1 1 d . . . . .
O15A O 0.32502(7) 0.5801(3) 0.28090(15) 0.0378(7) Uani 1 1 d . . . . .
O16A O 0.31033(9) 0.6338(4) 0.36969(18) 0.0554(10) Uani 1 1 d . . . . .
C1Z C 0.4044(10) 0.948(3) 0.1548(19) 0.066(3) Uani 0.42(3) 1 d . U P B 1
N2Z N 0.4102(6) 1.0495(16) 0.1188(14) 0.075(5) Uani 0.42(3) 1 d . U P B 1
H2ZA H 0.423169 1.038177 0.095075 0.090 Uiso 0.42(3) 1 calc R U P B 1
H2ZB H 0.400972 1.127126 0.119115 0.090 Uiso 0.42(3) 1 calc R U P B 1
O2W O 0.38874(18) 0.3178(7) 0.1324(3) 0.0491(17) Uani 0.5 1 d . . P . .
H2WA H 0.406378 0.342761 0.173692 0.074 Uiso 0.5 1 d R U P . .
H2WB H 0.377768 0.405730 0.135342 0.074 Uiso 0.5 1 d R U P . .
N3Z N 0.4163(7) 0.835(3) 0.1574(14) 0.043(4) Uani 0.42(3) 1 d . U P B 1
H3Z1 H 0.429522 0.817717 0.134746 0.052 Uiso 0.42(3) 1 calc R U P B 1
H3Z2 H 0.411588 0.773369 0.181911 0.052 Uiso 0.42(3) 1 calc R U P B 1
N4Z N 0.3799(6) 0.965(3) 0.1847(13) 0.071(5) Uani 0.42(3) 1 d . U P B 1
H4Z1 H 0.373748 0.897502 0.204012 0.085 Uiso 0.42(3) 1 calc R U P B 1
H4Z2 H 0.370839 1.043513 0.183948 0.085 Uiso 0.42(3) 1 calc R U P B 1
C1C C 0.2692(2) 0.0958(8) -0.0336(4) 0.090(2) Uani 1 1 d . . . . .
N2C N 0.26638(19) 0.2055(7) -0.0727(4) 0.113(3) Uani 1 1 d . . . . .
H2CA H 0.282263 0.262211 -0.065896 0.136 Uiso 1 1 calc R U . . .
H2CB H 0.248654 0.219365 -0.104603 0.136 Uiso 1 1 calc R U . . .
N3C N 0.2957(2) 0.0752(8) 0.0141(4) 0.138(3) Uani 1 1 d . U . . .
H3CA H 0.297767 0.003569 0.038652 0.165 Uiso 1 1 calc R U . . .
H3CB H 0.311433 0.132935 0.021451 0.165 Uiso 1 1 calc R U . . .
N4C N 0.24449(18) 0.0078(7) -0.0461(4) 0.110(2) Uani 1 1 d . . . . .
H4CA H 0.246243 -0.064384 -0.022015 0.132 Uiso 1 1 d R U . . .
H4CB H 0.226913 -0.011344 -0.077265 0.132 Uiso 1 1 d R U . . .
O21B O 0.57007(9) 0.6619(5) 0.51002(18) 0.0668(12) Uani 1 1 d . . . . .
C1D C 0.24653(12) 0.4038(6) 0.2764(3) 0.0496(12) Uani 1 1 d . . . . .
N2D N 0.22203(12) 0.3192(6) 0.2544(3) 0.0725(16) Uani 1 1 d . . . . .
H2DA H 0.211431 0.291686 0.280877 0.087 Uiso 1 1 calc R U . . .
H2DB H 0.216568 0.291252 0.213604 0.087 Uiso 1 1 calc R U . . .
N3D N 0.25475(11) 0.4458(5) 0.3379(2) 0.0616(13) Uani 1 1 d . . . . .
H3DA H 0.244142 0.418309 0.364314 0.074 Uiso 1 1 calc R U . . .
H3DB H 0.270807 0.501288 0.352275 0.074 Uiso 1 1 calc R U . . .
N4D N 0.26280(13) 0.4465(6) 0.2355(3) 0.0798(18) Uani 1 1 d . . . . .
H4DA H 0.278816 0.502113 0.249870 0.096 Uiso 1 1 calc R U . . .
H4DB H 0.257332 0.418515 0.194715 0.096 Uiso 1 1 calc R U . . .
O1W O 0.54398(15) 0.9475(8) 0.4412(3) 0.124(2) Uani 1 1 d . . . . .
H1WA H 0.551292 0.867427 0.460710 0.187 Uiso 1 1 d R U . . .
H1WB H 0.522052 0.944740 0.427980 0.187 Uiso 1 1 d R U . . .
C20B C 0.56939(11) 0.5896(5) 0.4610(2) 0.0400(10) Uani 1 1 d . . . . .
C1Q C 0.4091(7) 0.969(2) 0.1692(13) 0.066(3) Uani 0.58(3) 1 d . U P B 2
N2Q N 0.4242(4) 1.0788(12) 0.1552(9) 0.074(3) Uani 0.58(3) 1 d . U P B 2
H2QA H 0.422050 1.156350 0.172457 0.089 Uiso 0.58(3) 1 calc R U P B 2
H2QB H 0.436046 1.071846 0.128795 0.089 Uiso 0.58(3) 1 calc R U P B 2
N3Q N 0.4168(7) 0.848(3) 0.1417(13) 0.084(6) Uani 0.58(3) 1 d . U P B 2
H3Q1 H 0.409297 0.771398 0.150756 0.101 Uiso 0.58(3) 1 calc R U P B 2
H3Q2 H 0.428916 0.850025 0.115752 0.101 Uiso 0.58(3) 1 calc R U P B 2
N4Q N 0.3915(5) 0.975(3) 0.2075(10) 0.080(4) Uani 0.58(3) 1 d . U P B 2
H4Q1 H 0.388865 1.050926 0.225573 0.096 Uiso 0.58(3) 1 calc R U P B 2
H4Q2 H 0.382028 0.902543 0.215633 0.096 Uiso 0.58(3) 1 calc R U P B 2

loop_
_atom_site_aniso_label
_atom_site_aniso_U_11
_atom_site_aniso_U_22
_atom_site_aniso_U_33
_atom_site_aniso_U_23
_atom_site_aniso_U_13
_atom_site_aniso_U_12
C1B 0.034(2) 0.034(2) 0.031(2) 0.0014(16) 0.0124(17) -0.0005(17)
Fe01 0.0260(3) 0.0331(4) 0.0321(3) 0.0020(3) 0.0141(3) 0.0032(3)
C2B 0.037(2) 0.040(3) 0.039(2) -0.0001(18) 0.0203(19) 0.0013(19)
O4W 0.119(9) 0.078(7) 0.100(7) -0.026(6) 0.061(7) -0.016(6)
C3B 0.042(2) 0.042(3) 0.038(2) -0.0055(19) 0.0203(19) -0.006(2)
C4B 0.036(2) 0.044(2) 0.028(2) -0.0027(17) 0.0172(17) -0.0067(19)
C5B 0.035(2) 0.059(3) 0.053(3) -0.020(2) 0.021(2) -0.003(2)
C6B 0.039(2) 0.056(3) 0.048(3) -0.020(2) 0.020(2) -0.005(2)
C7B 0.030(2) 0.034(2) 0.035(2) 0.0007(17) 0.0120(17) 0.0057(17)
O8B 0.0440(19) 0.064(2) 0.0366(16) -0.0136(15) 0.0147(14) -0.0076(17)
N9B 0.0311(18) 0.039(2) 0.0307(18) -0.0012(15) 0.0091(14) -0.0023(15)
C10B 0.033(2) 0.031(2) 0.037(2) 0.0011(16) 0.0163(17) -0.0010(17)
C15B 0.047(3) 0.040(3) 0.055(3) 0.011(2) 0.022(2) 0.001(2)
C14B 0.055(3) 0.039(3) 0.079(4) 0.010(2) 0.029(3) -0.009(2)
C13B 0.043(3) 0.038(3) 0.073(3) -0.003(2) 0.024(2) -0.013(2)
C12B 0.030(2) 0.034(2) 0.050(3) -0.0031(18) 0.0151(19) -0.0059(18)
C11B 0.029(2) 0.027(2) 0.038(2) -0.0005(16) 0.0147(16) -0.0014(16)
O16B 0.0282(15) 0.0298(15) 0.0472(17) 0.0056(12) 0.0124(13) -0.0009(12)
C17B 0.033(2) 0.043(3) 0.059(3) -0.007(2) 0.007(2) -0.006(2)
O18B 0.0364(17) 0.0443(19) 0.0424(17) -0.0019(14) 0.0045(14) -0.0006(14)
O19B 0.073(3) 0.074(3) 0.111(4) 0.008(3) -0.030(3) -0.035(2)
O1 0.042(7) 0.043(8) 0.048(7) 0.013(6) 0.018(6) 0.010(6)
N22B 0.0315(18) 0.049(2) 0.0345(18) -0.0047(16) 0.0175(15) -0.0076(16)
C23B 0.028(2) 0.045(3) 0.033(2) -0.0004(18) 0.0111(16) -0.0015(18)
C24B 0.031(2) 0.038(2) 0.0298(19) -0.0030(17) 0.0105(16) -0.0009(18)
C25B 0.031(2) 0.043(3) 0.037(2) -0.0038(19) 0.0089(17) -0.0030(19)
C26B 0.036(2) 0.065(3) 0.040(2) -0.009(2) 0.0060(19) -0.009(2)
C27B 0.044(3) 0.080(4) 0.032(2) -0.007(2) 0.003(2) -0.007(3)
C28B 0.041(3) 0.070(4) 0.031(2) -0.001(2) 0.0142(19) 0.001(2)
O29B 0.0325(16) 0.055(2) 0.0293(14) -0.0061(13) 0.0131(12) -0.0105(14)
C30B 0.028(2) 0.045(3) 0.043(2) -0.0081(19) 0.0122(18) -0.0076(19)
O31B 0.0379(17) 0.051(2) 0.0401(16) -0.0092(14) 0.0195(14) -0.0164(15)
O32B 0.047(2) 0.079(3) 0.058(2) -0.0185(19) 0.0203(17) -0.033(2)
C1V 0.035(9) 0.035(5) 0.033(7) 0.010(4) 0.004(6) 0.011(4)
C2V 0.028(9) 0.032(6) 0.052(7) 0.001(5) 0.015(6) 0.003(5)
C3V 0.043(8) 0.029(5) 0.088(11) -0.003(5) 0.035(7) 0.000(5)
C4V 0.045(8) 0.035(5) 0.084(10) -0.011(5) 0.032(7) -0.001(5)
C5V 0.033(10) 0.049(7) 0.061(8) -0.011(6) 0.020(7) -0.003(7)
C6V 0.040(10) 0.047(6) 0.032(8) -0.002(5) 0.007(7) 0.000(5)
C7V 0.029(6) 0.016(9) 0.074(8) -0.003(6) 0.023(5) -0.002(5)
C8V 0.039(6) 0.013(9) 0.056(6) 0.001(5) 0.023(5) 0.000(5)
O9V 0.080(15) 0.068(14) 0.104(13) -0.049(11) 0.063(12) -0.049(12)
O10V 0.070(9) 0.071(14) 0.068(7) 0.027(7) 0.034(7) 0.036(11)
N6A 0.037(2) 0.050(2) 0.047(2) -0.0110(19) 0.0182(18) -0.0111(19)
C7A 0.035(2) 0.038(2) 0.044(2) -0.0022(19) 0.0159(18) 0.0004(19)
C8A 0.035(2) 0.023(2) 0.0342(19) 0.0004(15) 0.0127(16) 0.0016(16)
C9A 0.040(2) 0.034(2) 0.036(2) 0.0002(17) 0.0207(18) -0.0013(19)
C10A 0.062(3) 0.066(4) 0.038(2) -0.002(2) 0.025(2) -0.011(3)
C11A 0.072(4) 0.086(4) 0.036(3) -0.011(3) 0.014(2) -0.015(3)
C12A 0.051(3) 0.069(4) 0.044(3) -0.009(2) 0.008(2) -0.011(3)
O13A 0.0341(15) 0.0346(16) 0.0336(14) 0.0007(12) 0.0165(12) -0.0030(13)
C14A 0.037(2) 0.032(2) 0.046(2) 0.0028(18) 0.0214(19) -0.0004(18)
O15A 0.0318(16) 0.0453(18) 0.0407(16) -0.0005(13) 0.0173(13) -0.0035(13)
O16A 0.050(2) 0.069(2) 0.064(2) -0.0135(19) 0.0422(18) -0.0146(18)
C1Z 0.082(7) 0.044(5) 0.077(9) 0.010(4) 0.032(6) 0.011(4)
N2Z 0.113(13) 0.041(7) 0.089(12) 0.010(7) 0.059(10) 0.013(7)
O2W 0.069(5) 0.035(4) 0.059(4) -0.001(3) 0.043(4) 0.008(3)
N3Z 0.049(7) 0.038(5) 0.051(9) 0.002(5) 0.029(7) -0.002(5)
N4Z 0.081(12) 0.051(8) 0.087(13) 0.013(9) 0.036(9) 0.017(9)
C1C 0.111(6) 0.066(4) 0.070(4) 0.003(3) -0.005(4) 0.007(4)
N2C 0.118(6) 0.078(4) 0.116(5) 0.034(4) -0.006(4) -0.014(4)
N3C 0.128(5) 0.101(5) 0.134(5) 0.022(4) -0.038(4) -0.004(4)
N4C 0.106(5) 0.085(5) 0.136(6) 0.030(4) 0.031(5) -0.013(4)
O21B 0.049(2) 0.107(3) 0.055(2) -0.040(2) 0.0305(18) -0.024(2)
C1D 0.031(2) 0.052(3) 0.074(3) -0.006(2) 0.028(2) -0.007(2)
N2D 0.060(3) 0.090(4) 0.085(3) -0.025(3) 0.047(3) -0.040(3)
N3D 0.050(3) 0.073(3) 0.069(3) -0.005(2) 0.028(2) -0.023(2)
N4D 0.063(3) 0.111(5) 0.080(3) -0.026(3) 0.043(3) -0.046(3)
O1W 0.097(4) 0.162(6) 0.118(5) -0.018(4) 0.038(4) -0.057(4)
C20B 0.040(2) 0.052(3) 0.033(2) -0.0036(19) 0.0173(19) -0.009(2)
C1Q 0.082(7) 0.044(5) 0.077(9) 0.010(4) 0.032(6) 0.011(4)
N2Q 0.106(9) 0.049(5) 0.068(8) 0.007(5) 0.028(7) -0.001(5)
N3Q 0.098(10) 0.057(8) 0.093(14) -0.016(9) 0.022(9) -0.006(7)
N4Q 0.096(11) 0.065(7) 0.090(11) 0.018(8) 0.043(8) 0.015(9)

loop_
_atom_type_symbol
_atom_type_description
_atom_type_scat_dispersion_real
_atom_type_scat_dispersion_imag
_atom_type_scat_source
C C 0.0181 0.0091 'International Tables Vol C Tables 4.2.6.8 and 6.1.1.4'
H H 0.0000 0.0000 'International Tables Vol C Tables 4.2.6.8 and 6.1.1.4'
Fe Fe -1.1336 3.1974 'International Tables Vol C Tables 4.2.6.8 and 6.1.1.4'
N N 0.0311 0.0180 'International Tables Vol C Tables 4.2.6.8 and 6.1.1.4'
O O 0.0492 0.0322 'International Tables Vol C Tables 4.2.6.8 and 6.1.1.4'

loop_
_geom_angle_atom_site_label_1
_geom_angle_atom_site_label_2
_geom_angle_atom_site_label_3
_geom_angle
_geom_angle_site_symmetry_1
_geom_angle_site_symmetry_3
_geom_angle_publ_flag
C6B C1B C2B 118.6(4) . . ?
C6B C1B C7B 118.6(4) . . ?
C2B C1B C7B 122.7(4) . . ?
O16B Fe01 O29B 93.64(13) . 2_655 ?
O16B Fe01 O13A 91.36(13) . . ?
O29B Fe01 O13A 90.10(13) 2_655 . ?
O16B Fe01 O15A 96.83(13) . . ?
O29B Fe01 O15A 169.08(14) 2_655 . ?
O13A Fe01 O15A 86.57(12) . . ?
O16B Fe01 O18B 85.65(13) . . ?
O29B Fe01 O18B 96.39(14) 2_655 . ?
O13A Fe01 O18B 173.01(13) . . ?
O15A Fe01 O18B 87.51(13) . . ?
O16B Fe01 O31B 171.53(14) . 2_655 ?
O29B Fe01 O31B 85.38(12) 2_655 2_655 ?
O13A Fe01 O31B 97.05(13) . 2_655 ?
O15A Fe01 O31B 84.71(12) . 2_655 ?
O18B Fe01 O31B 86.11(14) . 2_655 ?
C3B C2B C1B 119.9(4) . . ?
C3B C2B H2B 120.0 . . ?
C1B C2B H2B 120.0 . . ?
H4WA O4W H4WB 120.7 . . ?
C4B C3B C2B 121.6(4) . . ?
C4B C3B H3B 119.2 . . ?
C2B C3B H3B 119.2 . . ?
C3B C4B C5B 118.4(4) . . ?
C3B C4B C20B 118.7(4) . . ?
C5B C4B C20B 122.8(4) . . ?
C6B C5B C4B 120.2(4) . . ?
C6B C5B H5B 119.9 . . ?
C4B C5B H5B 119.9 . . ?
C5B C6B C1B 121.0(4) . . ?
C5B C6B H6B 119.5 . . ?
C1B C6B H6B 119.5 . . ?
O8B C7B N9B 123.7(4) . . ?
O8B C7B C1B 120.0(4) . . ?
N9B C7B C1B 116.3(4) . . ?
C7B N9B C10B 123.3(4) . . ?
C7B N9B H9B 117(4) . . ?
C10B N9B H9B 119(4) . . ?
C15B C10B C11B 121.4(4) . . ?
C15B C10B N9B 119.5(4) . . ?
C11B C10B N9B 119.0(4) . . ?
C10B C15B C14B 120.2(5) . . ?
C10B C15B H15B 119.9 . . ?
C14B C15B H15B 119.9 . . ?
C13B C14B C15B 119.3(5) . . ?
C13B C14B H14B 120.3 . . ?
C15B C14B H14B 120.3 . . ?
C14B C13B C12B 121.9(5) . . ?
C14B C13B H13B 119.1 . . ?
C12B C13B H13B 119.1 . . ?
C13B C12B C11B 119.4(4) . . ?
C13B C12B C17B 118.4(4) . . ?
C11B C12B C17B 122.2(4) . . ?
O16B C11B C10B 118.8(4) . . ?
O16B C11B C12B 123.7(4) . . ?
C10B C11B C12B 117.5(4) . . ?
C11B O16B Fe01 125.3(3) . . ?
O19B C17B O18B 120.9(5) . . ?
O19B C17B C12B 118.2(5) . . ?
O18B C17B C12B 120.9(4) . . ?
C17B O18B Fe01 128.0(3) . . ?
H1A O1 H1B 121.1 . . ?
C20B N22B C23B 126.8(4) . . ?
C20B N22B H22B 134.8 . . ?
C23B N22B H22B 98.4 . . ?
C28B C23B C24B 122.1(4) . . ?
C28B C23B N22B 123.5(4) . . ?
C24B C23B N22B 114.4(4) . . ?
O29B C24B C23B 117.9(4) . . ?
O29B C24B C25B 124.0(4) . . ?
C23B C24B C25B 118.1(4) . . ?
C26B C25B C24B 118.7(4) . . ?
C26B C25B C30B 119.2(4) . . ?
C24B C25B C30B 122.0(4) . . ?
C27B C26B C25B 121.5(5) . . ?
C27B C26B H26B 119.2 . . ?
C25B C26B H26B 119.2 . . ?
C26B C27B C28B 120.6(4) . . ?
C26B C27B H27B 119.7 . . ?
C28B C27B H27B 119.7 . . ?
C23B C28B C27B 119.0(4) . . ?
C23B C28B H28B 120.5 . . ?
C27B C28B H28B 120.5 . . ?
C24B O29B Fe01 128.1(3) . 2_655 ?
O32B C30B O31B 120.7(4) . . ?
O32B C30B C25B 118.7(4) . . ?
O31B C30B C25B 120.7(4) . . ?
C30B O31B Fe01 131.1(3) . 2_655 ?
C2V C1V C6V 120.0 . . ?
C2V C1V H1V 120.0 . . ?
C6V C1V H1V 120.0 . . ?
C1V C2V C3V 120.0 . . ?
C1V C2V C8V 119.9(11) . . ?
C3V C2V C8V 120.1(11) . . ?
C2V C3V C4V 120.0 . . ?
C2V C3V H3V 120.0 . . ?
C4V C3V H3V 120.0 . . ?
C5V C4V C3V 120.0 . . ?
C5V C4V H4V 120.0 . . ?
C3V C4V H4V 120.0 . . ?
C4V C5V C6V 120.0 . . ?
C4V C5V C7V 117.6(12) . . ?
C6V C5V C7V 122.4(12) . . ?
C5V C6V C1V 120.0 . . ?
C5V C6V H6V 120.0 . . ?
C1V C6V H6V 120.0 . . ?
O9V C7V N6A 122.4(19) . . ?
O9V C7V C5V 124(2) . . ?
N6A C7V C5V 113.0(12) . . ?
O10V C8V C2V 119(2) . . ?
C7A N6A C7V 130.0(7) . . ?
C7A N6A H6A 115(3) . . ?
C7V N6A H6A 113(3) . . ?
C12A C7A N6A 123.3(4) . . ?
C12A C7A C8A 121.5(4) . . ?
N6A C7A C8A 115.2(4) . . ?
O13A C8A C9A 124.5(4) . . ?
O13A C8A C7A 117.5(4) . . ?
C9A C8A C7A 118.0(4) . . ?
C10A C9A C8A 119.3(4) . . ?
C10A C9A C14A 118.0(4) . . ?
C8A C9A C14A 122.7(4) . . ?
C11A C10A C9A 121.1(5) . . ?
C11A C10A H10A 119.4 . . ?
C9A C10A H10A 119.4 . . ?
C10A C11A C12A 120.5(5) . . ?
C10A C11A H11A 119.7 . . ?
C12A C11A H11A 119.7 . . ?
C7A C12A C11A 119.5(5) . . ?
C7A C12A H12A 120.3 . . ?
C11A C12A H12A 120.3 . . ?
C8A O13A Fe01 124.9(3) . . ?
O16A C14A O15A 120.5(4) . . ?
O16A C14A C9A 120.5(4) . . ?
O15A C14A C9A 119.0(4) . . ?
C14A O15A Fe01 131.8(3) . . ?
N3Z C1Z N2Z 124(4) . . ?
N3Z C1Z N4Z 117(3) . . ?
N2Z C1Z N4Z 118(3) . . ?
C1Z N2Z H2ZA 120.0 . . ?
C1Z N2Z H2ZB 120.0 . . ?
H2ZA N2Z H2ZB 120.0 . . ?
H2WA O2W H2WB 89.0 . . ?
C1Z N3Z H3Z1 120.0 . . ?
C1Z N3Z H3Z2 120.0 . . ?
H3Z1 N3Z H3Z2 120.0 . . ?
C1Z N4Z H4Z1 120.0 . . ?
C1Z N4Z H4Z2 120.0 . . ?
H4Z1 N4Z H4Z2 120.0 . . ?
N3C C1C N4C 121.2(8) . . ?
N3C C1C N2C 119.9(9) . . ?
N4C C1C N2C 118.8(7) . . ?
C1C N2C H2CA 120.0 . . ?
C1C N2C H2CB 120.0 . . ?
H2CA N2C H2CB 120.0 . . ?
C1C N3C H3CA 120.0 . . ?
C1C N3C H3CB 120.0 . . ?
H3CA N3C H3CB 120.0 . . ?
C1C N4C H4CA 119.7 . . ?
C1C N4C H4CB 139.4 . . ?
H4CA N4C H4CB 99.6 . . ?
N3D C1D N2D 120.0(5) . . ?
N3D C1D N4D 120.0(5) . . ?
N2D C1D N4D 120.0(5) . . ?
C1D N2D H2DA 120.0 . . ?
C1D N2D H2DB 120.0 . . ?
H2DA N2D H2DB 120.0 . . ?
C1D N3D H3DA 120.0 . . ?
C1D N3D H3DB 120.0 . . ?
H3DA N3D H3DB 120.0 . . ?
C1D N4D H4DA 120.0 . . ?
C1D N4D H4DB 120.0 . . ?
H4DA N4D H4DB 120.0 . . ?
H1WA O1W H1WB 107.7 . . ?
O21B C20B N22B 122.9(4) . . ?
O21B C20B C4B 119.7(4) . . ?
N22B C20B C4B 117.4(4) . . ?
N4Q C1Q N2Q 122.1(19) . . ?
N4Q C1Q N3Q 124(2) . . ?
N2Q C1Q N3Q 114(2) . . ?
C1Q N2Q H2QA 120.0 . . ?
C1Q N2Q H2QB 120.0 . . ?
H2QA N2Q H2QB 120.0 . . ?
C1Q N3Q H3Q1 120.0 . . ?
C1Q N3Q H3Q2 120.0 . . ?
H3Q1 N3Q H3Q2 120.0 . . ?
C1Q N4Q H4Q1 120.0 . . ?
C1Q N4Q H4Q2 120.0 . . ?
H4Q1 N4Q H4Q2 120.0 . . ?

loop_
_geom_bond_atom_site_label_1
_geom_bond_atom_site_label_2
_geom_bond_distance
_geom_bond_site_symmetry_2
_geom_bond_publ_flag
C1B C6B 1.387(6) . ?
C1B C2B 1.395(6) . ?
C1B C7B 1.502(6) . ?
Fe01 O16B 1.947(3) . ?
Fe01 O29B 1.957(3) 2_655 ?
Fe01 O13A 1.961(3) . ?
Fe01 O15A 2.038(3) . ?
Fe01 O18B 2.045(3) . ?
Fe01 O31B 2.047(3) 2_655 ?
C2B C3B 1.379(6) . ?
C2B H2B 0.9300 . ?
O4W H4WA 0.9006 . ?
O4W H4WB 0.9001 . ?
C3B C4B 1.377(6) . ?
C3B H3B 0.9300 . ?
C4B C5B 1.399(6) . ?
C4B C20B 1.495(6) . ?
C5B C6B 1.378(7) . ?
C5B H5B 0.9300 . ?
C6B H6B 0.9300 . ?
C7B O8B 1.233(5) . ?
C7B N9B 1.327(6) . ?
N9B C10B 1.426(5) . ?
N9B H9B 0.85(5) . ?
C10B C15B 1.383(6) . ?
C10B C11B 1.407(6) . ?
C15B C14B 1.392(7) . ?
C15B H15B 0.9300 . ?
C14B C13B 1.366(8) . ?
C14B H14B 0.9300 . ?
C13B C12B 1.399(7) . ?
C13B H13B 0.9300 . ?
C12B C11B 1.416(6) . ?
C12B C17B 1.485(7) . ?
C11B O16B 1.320(5) . ?
C17B O19B 1.241(6) . ?
C17B O18B 1.279(6) . ?
O1 H1A 0.8900 . ?
O1 H1B 0.8900 . ?
N22B C20B 1.337(6) . ?
N22B C23B 1.425(6) . ?
N22B H22B 1.0338 . ?
C23B C28B 1.374(6) . ?
C23B C24B 1.409(6) . ?
C24B O29B 1.326(5) . ?
C24B C25B 1.421(6) . ?
C25B C26B 1.398(6) . ?
C25B C30B 1.488(7) . ?
C26B C27B 1.369(7) . ?
C26B H26B 0.9300 . ?
C27B C28B 1.395(7) . ?
C27B H27B 0.9300 . ?
C28B H28B 0.9300 . ?
C30B O32B 1.254(5) . ?
C30B O31B 1.274(5) . ?
C1V C2V 1.3900 . ?
C1V C6V 1.3900 . ?
C1V H1V 0.9300 . ?
C2V C3V 1.3900 . ?
C2V C8V 1.499(2) . ?
C3V C4V 1.3900 . ?
C3V H3V 0.9300 . ?
C4V C5V 1.3900 . ?
C4V H4V 0.9300 . ?
C5V C6V 1.3900 . ?
C5V C7V 1.500(2) . ?
C6V H6V 0.9300 . ?
C7V O9V 1.19(3) . ?
C7V N6A 1.413(19) . ?
C8V O10V 1.26(3) . ?
N6A C7A 1.403(6) . ?
N6A H6A 0.87(5) . ?
C7A C12A 1.374(7) . ?
C7A C8A 1.418(6) . ?
C8A O13A 1.330(5) . ?
C8A C9A 1.407(6) . ?
C9A C10A 1.400(6) . ?
C9A C14A 1.479(6) . ?
C10A C11A 1.372(8) . ?
C10A H10A 0.9300 . ?
C11A C12A 1.385(8) . ?
C11A H11A 0.9300 . ?
C12A H12A 0.9300 . ?
C14A O16A 1.247(5) . ?
C14A O15A 1.286(5) . ?
C1Z N3Z 1.22(5) . ?
C1Z N2Z 1.32(4) . ?
C1Z N4Z 1.39(5) . ?
N2Z H2ZA 0.8600 . ?
N2Z H2ZB 0.8600 . ?
O2W H2WA 0.9942 . ?
O2W H2WB 0.9957 . ?
N3Z H3Z1 0.8600 . ?
N3Z H3Z2 0.8600 . ?
N4Z H4Z1 0.8600 . ?
N4Z H4Z2 0.8600 . ?
C1C N3C 1.285(10) . ?
C1C N4C 1.335(10) . ?
C1C N2C 1.336(9) . ?
N2C H2CA 0.8600 . ?
N2C H2CB 0.8600 . ?
N3C H3CA 0.8600 . ?
N3C H3CB 0.8600 . ?
N4C H4CA 0.8599 . ?
N4C H4CB 0.8576 . ?
O21B C20B 1.241(6) . ?
C1D N3D 1.296(7) . ?
C1D N2D 1.312(7) . ?
C1D N4D 1.325(7) . ?
N2D H2DA 0.8600 . ?
N2D H2DB 0.8600 . ?
N3D H3DA 0.8600 . ?
N3D H3DB 0.8600 . ?
N4D H4DA 0.8600 . ?
N4D H4DB 0.8600 . ?
O1W H1WA 0.8986 . ?
O1W H1WB 0.9002 . ?
C1Q N4Q 1.26(3) . ?
C1Q N2Q 1.34(3) . ?
C1Q N3Q 1.41(4) . ?
N2Q H2QA 0.8600 . ?
N2Q H2QB 0.8600 . ?
N3Q H3Q1 0.8600 . ?
N3Q H3Q2 0.8600 . ?
N4Q H4Q1 0.8600 . ?
N4Q H4Q2 0.8600 . ?
